data_4326816
loop_
_publ_author_name
'Yann Pellegrin'
'Martina Sandroni'
'Errol Blart'
'Aur\'elien Planchat'
'Michel Evain'
'Narayan C. Bera'
'Megumi Kayanuma'
'Michel Sliwa'
'Mateusz Rebarz'
'Olivier Poizat'
'Chantal Daniel'
'Fabrice Odobel'

_publ_contact_author_address
;  Universit\'e de Nantes, CNRS, Laboratoire CEISAM-UMR 6230
  Facult\'e des Sciences et des Techniques
  2 rue de la Houssini\`ere
  BP 92208
  44322 NANTES CEDEX 3
  FRANCE
;
_publ_contact_author_email fabrice.odobel@univ-nantes.fr
_publ_contact_author_name 'Dr. Fabrice Odobel'
_publ_section_title
;
 New Heteroleptic Bis-Phenanthroline Copper(I) Complexes with
 Dipyridophenazine or Imidazole Fused Phenanthroline Ligands: Spectral,
 Electrochemical, and Quantum Chemical Studies
;
_journal_name_full 'Inorganic Chemistry'
_journal_page_first 11309
_journal_page_last 11322
_journal_paper_doi 10.1021/ic2006343
_journal_volume 50
_journal_year 2011
_chemical_formula_moiety 'C56 H53 Br Cu N6, F6 P, 0.63(C H3 Cl)'
_chemical_formula_structural 'C56 H53 Br Cu N6, P F6, (ClCH3)0.629'
_chemical_formula_sum 'C56.629 H54.812 Br Cl0.629 Cu F6 N6 P'
_chemical_formula_weight 1130.2
_chemical_name_systematic ' ?'
_space_group_IT_number 2
_symmetry_cell_setting triclinic
_symmetry_Int_Tables_number 2
_symmetry_space_group_name_Hall '-P 1'
_symmetry_space_group_name_H-M 'P -1'
_audit_creation_method 'Jana2006 Version : 23/10/2010'
_cell_angle_alpha 73.945(6)
_cell_angle_beta 83.606(6)
_cell_angle_gamma 85.364(7)
_cell_formula_units_Z 2
_cell_length_a 13.6027(6)
_cell_length_b 14.2161(14)
_cell_length_c 15.4400(5)
_cell_measurement_temperature 100
_cell_volume 2847.5(3)
_diffrn_ambient_temperature 100
_diffrn_measured_fraction_theta_full 0.98
_diffrn_measured_fraction_theta_max 0.98
_diffrn_measurement_device 'four-cycle diffractometer'
_diffrn_measurement_device_type 'Nonius CCD'
_diffrn_radiation_monochromator graphite
_diffrn_radiation_source 'X-ray tube'
_diffrn_radiation_type 'Mo K\a'
_diffrn_radiation_wavelength 0.71069
_diffrn_reflns_av_R_equivalents 0.1013
_diffrn_reflns_av_sigmaI/netI 0.0545
_diffrn_reflns_limit_h_max 18
_diffrn_reflns_limit_h_min -18
_diffrn_reflns_limit_k_max 18
_diffrn_reflns_limit_k_min -18
_diffrn_reflns_limit_l_max 20
_diffrn_reflns_limit_l_min -20
_diffrn_reflns_number 82229
_diffrn_reflns_theta_full 28.1
_diffrn_reflns_theta_max 28.1
_diffrn_reflns_theta_min 6.4
_exptl_absorpt_coefficient_mu 1.203
_exptl_absorpt_correction_T_max 0.86
_exptl_absorpt_correction_T_min 0.74
_exptl_absorpt_correction_type gaussian
_exptl_absorpt_process_details ' Petricek, V., Dusek, M. & Palatinus L. (2006). Jana2006.'
_exptl_crystal_colour colourless
_exptl_crystal_density_diffrn 1.3177
_exptl_crystal_description block
_exptl_crystal_F_000 1161
_exptl_crystal_size_max 0.4
_exptl_crystal_size_mid 0.2
_exptl_crystal_size_min 0.15
_refine_diff_density_max 4.17
_refine_diff_density_min -4.91
_refine_ls_extinction_method none
_refine_ls_goodness_of_fit_gt 3.70
_refine_ls_goodness_of_fit_ref 3.25
_refine_ls_hydrogen_treatment constr
_refine_ls_number_constraints 239
_refine_ls_number_parameters 674
_refine_ls_number_reflns 13612
_refine_ls_number_restraints 0
_refine_ls_R_factor_all 0.1625
_refine_ls_R_factor_gt 0.1124
_refine_ls_shift/su_max 0.0096
_refine_ls_shift/su_mean 0.0004
_refine_ls_structure_factor_coef Fsqd
_refine_ls_weighting_details w=1/(\s^2^(I)+0.001936I^2^)
_refine_ls_weighting_scheme sigma
_refine_ls_wR_factor_gt 0.2534
_refine_ls_wR_factor_ref 0.2675
_reflns_number_gt 9579
_reflns_number_total 13612
_reflns_threshold_expression I>2\s(I)
_cod_data_source_file ic2006343_si_002.cif
_cod_data_source_block I
_cod_original_formula_sum 'C56.629 H54.812 Br1 Cl0.629 Cu1 F6 N6 P1'
_cod_database_code 4326816
_cod_database_fobs_code 4326816

loop_
_symmetry_equiv_pos_site_id
_symmetry_equiv_pos_as_xyz
1 x,y,z
2 -x,-y,-z

loop_
_atom_site_label
_atom_site_type_symbol
_atom_site_fract_x
_atom_site_fract_y
_atom_site_fract_z
_atom_site_adp_type
_atom_site_U_iso_or_equiv
_atom_site_symmetry_multiplicity
_atom_site_occupancy
_atom_site_calc_flag
Cu1 Cu 0.29284(5) 0.73953(4) 0.08186(5) Uani 0.0245(2) 2 1 d
P1 P 0.17683(12) 0.17855(10) 0.24707(12) Uani 0.0302(5) 2 1 d
F1 F 0.0761(3) 0.2438(2) 0.2469(3) Uani 0.0586(18) 2 1 d
F2 F 0.2775(3) 0.1140(3) 0.2461(3) Uani 0.0612(19) 2 1 d
F3 F 0.2392(3) 0.2697(3) 0.2456(4) Uani 0.075(2) 2 1 d
F4 F 0.1151(3) 0.0893(3) 0.2480(4) Uani 0.075(2) 2 1 d
F5 F 0.1861(4) 0.2156(5) 0.1413(3) Uani 0.088(2) 2 1 d
F6 F 0.1701(4) 0.1451(4) 0.3553(3) Uani 0.084(2) 2 1 d
N1 N 0.4047(3) 0.7426(3) -0.0152(4) Uani 0.0261(17) 2 1 d
N2 N 0.2104(3) 0.7954(3) -0.0321(3) Uani 0.0242(15) 2 1 d
N3 N 0.2075(3) 0.6158(3) 0.1406(3) Uani 0.0251(16) 2 1 d
N4 N 0.2449(3) 0.7695(3) 0.1995(3) Uani 0.0271(16) 2 1 d
C1 C 0.5024(4) 0.7227(3) -0.0089(4) Uani 0.027(2) 2 1 d
C2 C 0.5690(4) 0.7189(4) -0.0845(4) Uani 0.031(2) 2 1 d
C3 C 0.5347(4) 0.7349(4) -0.1679(5) Uani 0.034(2) 2 1 d
C4 C 0.4334(4) 0.7542(4) -0.1771(5) Uani 0.032(2) 2 1 d
C5 C 0.3715(4) 0.7614(3) -0.0999(4) Uani 0.0252(19) 2 1 d
C6 C 0.2670(4) 0.7863(3) -0.1070(4) Uani 0.0238(18) 2 1 d
C7 C 0.2285(4) 0.8015(4) -0.1915(5) Uani 0.032(2) 2 1 d
C8 C 0.1266(4) 0.8230(4) -0.1950(5) Uani 0.032(2) 2 1 d
C9 C 0.0702(4) 0.8301(3) -0.1177(5) Uani 0.032(2) 2 1 d
C10 C 0.1136(4) 0.8185(3) -0.0373(4) Uani 0.0227(18) 2 1 d
C11 C 0.3932(5) 0.7719(5) -0.2614(5) Uani 0.037(2) 2 1 d
C12 C 0.2938(5) 0.7936(4) -0.2691(5) Uani 0.037(2) 2 1 d
C13 C 0.0538(4) 0.8336(3) 0.0455(4) Uani 0.0251(19) 2 1 d
C14 C -0.0247(4) 0.7728(3) 0.0874(4) Uani 0.0267(19) 2 1 d
C15 C -0.0802(4) 0.7903(3) 0.1638(4) Uani 0.029(2) 2 1 d
C16 C -0.0600(4) 0.8652(4) 0.1995(4) Uani 0.029(2) 2 1 d
C17 C 0.0168(4) 0.9251(4) 0.1560(4) Uani 0.031(2) 2 1 d
C18 C 0.0733(4) 0.9113(3) 0.0805(4) Uani 0.0266(19) 2 1 d
C19 C 0.5409(4) 0.7061(4) 0.0806(4) Uani 0.027(2) 2 1 d
C20 C 0.6020(4) 0.7761(4) 0.0928(4) Uani 0.030(2) 2 1 d
C21 C 0.6424(4) 0.7599(4) 0.1735(5) Uani 0.034(2) 2 1 d
C22 C 0.6239(5) 0.6766(4) 0.2454(5) Uani 0.037(2) 2 1 d
C23 C 0.5651(4) 0.6079(4) 0.2301(4) Uani 0.032(2) 2 1 d
C24 C 0.5248(4) 0.6198(4) 0.1505(4) Uani 0.027(2) 2 1 d
C25 C -0.0517(4) 0.6897(4) 0.0519(5) Uani 0.033(2) 2 1 d
C26 C -0.1229(5) 0.8854(4) 0.2791(5) Uani 0.046(3) 2 1 d
C27 C 0.1544(4) 0.9811(4) 0.0347(5) Uani 0.030(2) 2 1 d
C28 C 0.4682(4) 0.5385(4) 0.1366(5) Uani 0.034(2) 2 1 d
C29 C 0.6262(5) 0.8682(4) 0.0172(5) Uani 0.035(2) 2 1 d
C30 C 0.6689(6) 0.6604(6) 0.3338(5) Uani 0.058(3) 2 1 d
C31 C 0.1935(4) 0.5380(3) 0.1095(4) Uani 0.028(2) 2 1 d
C32 C 0.1241(4) 0.4691(3) 0.1565(4) Uani 0.029(2) 2 1 d
C33 C 0.0691(4) 0.4800(3) 0.2323(4) Uani 0.032(2) 2 1 d
C34 C 0.0800(4) 0.5635(3) 0.2626(4) Uani 0.0262(19) 2 1 d
C35 C 0.1516(4) 0.6271(3) 0.2149(4) Uani 0.0266(19) 2 1 d
C36 C 0.1714(4) 0.7120(3) 0.2474(4) Uani 0.0264(19) 2 1 d
C37 C 0.1146(4) 0.7294(3) 0.3226(4) Uani 0.031(2) 2 1 d
C38 C 0.1371(5) 0.8111(4) 0.3509(5) Uani 0.037(2) 2 1 d
C39 C 0.2116(5) 0.8667(4) 0.3051(5) Uani 0.035(2) 2 1 d
C40 C 0.2666(4) 0.8453(3) 0.2298(4) Uani 0.0270(19) 2 1 d
C49 C 0.2508(4) 0.5278(3) 0.0251(4) Uani 0.028(2) 2 1 d
C50 C 0.1890(4) 0.5436(4) -0.0530(5) Uani 0.033(2) 2 1 d
C51 C 0.2512(5) 0.5302(4) -0.1385(5) Uani 0.037(2) 2 1 d
C52 C 0.1959(5) 0.5465(5) -0.2197(5) Uani 0.048(3) 2 1 d
C53 C 0.3500(4) 0.9072(4) 0.1802(5) Uani 0.032(2) 2 1 d
C54 C 0.4306(4) 0.9061(4) 0.2446(5) Uani 0.038(2) 2 1 d
C55 C 0.5094(5) 0.9803(4) 0.2005(6) Uani 0.042(3) 2 1 d
C56 C 0.5868(5) 0.9778(5) 0.2640(6) Uani 0.052(3) 2 1 d
C57 C 0.6108(19) 0.2523(16) 0.5081(17) Uiso 0.048(6) 2 0.293(10) d
C58 C 0.611(2) 0.846(2) 0.518(2) Uiso 0.083(9) 2 0.336(13) d
Cl1 Cl 0.6232(7) 0.3586(5) 0.4275(6) Uani 0.076(4) 2 0.293(10) d
Cl2 Cl 0.5044(8) 0.8091(7) 0.5011(8) Uani 0.124(6) 2 0.336(13) d
H1c25 H -0.083442 0.640779 0.100577 Uiso 0.0393 2 1 d
H2c25 H -0.096111 0.714703 0.005642 Uiso 0.0393 2 1 d
H3c25 H 0.007226 0.661053 0.02705 Uiso 0.0393 2 1 d
H1c26 H -0.174639 0.839904 0.297863 Uiso 0.0556 2 1 d
H2c26 H -0.082695 0.878099 0.328123 Uiso 0.0556 2 1 d
H3c26 H -0.151676 0.951063 0.262441 Uiso 0.0556 2 1 d
H1c27 H 0.145529 1.006491 -0.028456 Uiso 0.0362 2 1 d
H2c27 H 0.15095 1.034322 0.06225 Uiso 0.0362 2 1 d
H3c27 H 0.217977 0.946655 0.041596 Uiso 0.0362 2 1 d
H1c15 H -0.13369 0.749133 0.192402 Uiso 0.0344 2 1 d
H1c17 H 0.030825 0.977989 0.179474 Uiso 0.0369 2 1 d
H1c28 H 0.486681 0.530984 0.076931 Uiso 0.0402 2 1 d
H2c28 H 0.483598 0.478258 0.180726 Uiso 0.0402 2 1 d
H3c28 H 0.398351 0.554681 0.14327 Uiso 0.0402 2 1 d
H1c30 H 0.734572 0.630858 0.329089 Uiso 0.07 2 1 d
H2c30 H 0.671894 0.72217 0.34712 Uiso 0.07 2 1 d
H3c30 H 0.62888 0.617891 0.381532 Uiso 0.07 2 1 d
H1c29 H 0.565838 0.901825 -0.004205 Uiso 0.0424 2 1 d
H2c29 H 0.661916 0.910473 0.039909 Uiso 0.0424 2 1 d
H3c29 H 0.666091 0.850304 -0.031676 Uiso 0.0424 2 1 d
H1c21 H 0.684899 0.807295 0.180846 Uiso 0.041 2 1 d
H1c23 H 0.552405 0.549374 0.277917 Uiso 0.0384 2 1 d
H1c8 H 0.096828 0.832526 -0.250566 Uiso 0.0389 2 1 d
H1c9 H -0.000111 0.843231 -0.118731 Uiso 0.0384 2 1 d
H1c11 H 0.436363 0.768487 -0.314209 Uiso 0.0449 2 1 d
H1c12 H 0.267969 0.803612 -0.326472 Uiso 0.0439 2 1 d
H1c2 H 0.638397 0.705139 -0.077741 Uiso 0.0369 2 1 d
H1c3 H 0.580113 0.732912 -0.21967 Uiso 0.0413 2 1 d
H1c56 H 0.554984 0.984934 0.320674 Uiso 0.0624 2 1 d
H2c56 H 0.624679 0.916387 0.273891 Uiso 0.0624 2 1 d
H3c56 H 0.630082 1.030497 0.237806 Uiso 0.0624 2 1 d
H1c55 H 0.540609 0.965834 0.146364 Uiso 0.051 2 1 d
H2c55 H 0.478347 1.044945 0.1833 Uiso 0.051 2 1 d
H1c54 H 0.461788 0.841578 0.262534 Uiso 0.0452 2 1 d
H2c54 H 0.3998 0.920247 0.299003 Uiso 0.0452 2 1 d
H1c53 H 0.378944 0.882566 0.130657 Uiso 0.0388 2 1 d
H2c53 H 0.324874 0.973271 0.156084 Uiso 0.0388 2 1 d
H1c52 H 0.241275 0.541056 -0.27063 Uiso 0.0575 2 1 d
H2c52 H 0.147272 0.498186 -0.208426 Uiso 0.0575 2 1 d
H3c52 H 0.163604 0.610738 -0.232563 Uiso 0.0575 2 1 d
H1c49 H 0.284178 0.464018 0.03596 Uiso 0.0339 2 1 d
H2c49 H 0.3029 0.572953 0.008835 Uiso 0.0339 2 1 d
H1c50 H 0.157868 0.608334 -0.065463 Uiso 0.0394 2 1 d
H2c50 H 0.136977 0.498334 -0.036718 Uiso 0.0394 2 1 d
H1c51 H 0.283512 0.465872 -0.125676 Uiso 0.045 2 1 d
H2c51 H 0.305711 0.572417 -0.152593 Uiso 0.045 2 1 d
H1c32 H 0.115653 0.413503 0.134693 Uiso 0.0345 2 1 d
H1c33 H 0.023307 0.431655 0.264902 Uiso 0.0386 2 1 d
H1c38 H 0.099779 0.826651 0.402146 Uiso 0.0445 2 1 d
H1c39 H 0.227334 0.922051 0.324203 Uiso 0.0419 2 1 d
H1c57 H 0.665955 0.207801 0.500478 Uiso 0.0576 2 0.2717 d
H2c57 H 0.608963 0.264019 0.566619 Uiso 0.0576 2 0.2717 d
H3c57 H 0.550409 0.224229 0.503425 Uiso 0.0576 2 0.2717 d
H1c58 H 0.599909 0.905136 0.53664 Uiso 0.0995 2 0.3323 d
H2c58 H 0.64207 0.796088 0.563358 Uiso 0.0995 2 0.3323 d
H3c58 H 0.653809 0.858504 0.462087 Uiso 0.0995 2 0.3323 d
Br1a Br -0.35193(7) 0.43906(7) 0.62983(7) Uani 0.0433(3) 2 0.6998 d
N5a N -0.0151(6) 0.6933(6) 0.4427(6) Uani 0.029(3) 2 0.6998 d
N6a N -0.0542(6) 0.5279(5) 0.3837(6) Uani 0.024(2) 2 0.6998 d
C41a C 0.0370(9) 0.6699(9) 0.3712(9) Uani 0.032(4) 2 0.6998 d
C42a C 0.0162(7) 0.5865(7) 0.3417(8) Uani 0.026(3) 2 0.6998 d
C43a C -0.1103(6) 0.5508(5) 0.4555(6) Uani 0.021(3) 2 0.6998 d
C44a C -0.1870(6) 0.4909(6) 0.5004(7) Uani 0.028(3) 2 0.6998 d
C45a C -0.2454(6) 0.5159(5) 0.5679(6) Uani 0.026(3) 2 0.6998 d
C46a C -0.2266(7) 0.6009(6) 0.5977(7) Uani 0.034(3) 2 0.6998 d
C47a C -0.1520(7) 0.6560(6) 0.5560(7) Uani 0.036(3) 2 0.6998 d
C48a C -0.0898(7) 0.6349(6) 0.4839(7) Uani 0.029(3) 2 0.6998 d
H1c44a H -0.197982 0.432732 0.483515 Uiso 0.0339 2 0.6998 d
H1c47a H -0.140054 0.712095 0.57566 Uiso 0.0428 2 0.6998 d
H1c46a H -0.267625 0.616946 0.646928 Uiso 0.0413 2 0.6998 d
Br1b Br -0.3348(3) 0.5940(4) 0.6673(3) Uani 0.0433(3) 2 0.3002 d
N5b N -0.0459(7) 0.5101(8) 0.3687(6) Uani 0.029(3) 2 0.3002 d
N6b N -0.0340(7) 0.6837(7) 0.4248(6) Uani 0.024(2) 2 0.3002 d
C41b C 0.0249(10) 0.5749(11) 0.3333(9) Uani 0.032(3) 2 0.3002 d
C42b C 0.0305(9) 0.6619(9) 0.3625(7) Uani 0.026(3) 2 0.3002 d
C43b C -0.1058(7) 0.6182(7) 0.4639(6) Uani 0.021(3) 2 0.3002 d
C44b C -0.1743(7) 0.6384(8) 0.5317(7) Uani 0.028(3) 2 0.3002 d
C45b C -0.2417(7) 0.5720(7) 0.5735(6) Uani 0.026(3) 2 0.3002 d
C46b C -0.2475(7) 0.4827(8) 0.5460(7) Uani 0.034(3) 2 0.3002 d
C47b C -0.1835(8) 0.4655(8) 0.4800(7) Uani 0.036(3) 2 0.3002 d
C48b C -0.1102(8) 0.5308(8) 0.4352(7) Uani 0.029(3) 2 0.3002 d
H1c44b H -0.173442 0.698583 0.548292 Uiso 0.0339 2 0.3002 d
H1c47b H -0.187444 0.406352 0.462233 Uiso 0.0428 2 0.3002 d
H1c46b H -0.296963 0.436833 0.575168 Uiso 0.0413 2 0.3002 d

loop_
_atom_site_aniso_label
_atom_site_aniso_type_symbol
_atom_site_aniso_U_11
_atom_site_aniso_U_22
_atom_site_aniso_U_33
_atom_site_aniso_U_12
_atom_site_aniso_U_13
_atom_site_aniso_U_23
Cu1 Cu 0.0151(3) 0.0168(3) 0.0376(5) -0.0020(2) 0.0044(3) -0.0030(3)
P1 P 0.0265(8) 0.0213(6) 0.0419(10) 0.0010(5) -0.0011(7) -0.0082(6)
F1 F 0.029(2) 0.0267(17) 0.115(4) -0.0047(14) 0.019(2) -0.019(2)
F2 F 0.043(3) 0.040(2) 0.110(4) 0.0195(17) -0.028(3) -0.034(2)
F3 F 0.024(2) 0.0287(18) 0.167(5) -0.0023(15) 0.007(3) -0.025(2)
F4 F 0.060(3) 0.0268(18) 0.149(5) 0.0034(17) -0.046(3) -0.032(2)
F5 F 0.051(3) 0.149(5) 0.044(3) 0.017(3) 0.002(3) 0.000(3)
F6 F 0.066(4) 0.138(5) 0.048(3) -0.028(3) 0.001(3) -0.021(3)
N1 N 0.014(2) 0.0158(18) 0.047(3) -0.0029(16) -0.002(2) -0.0066(19)
N2 N 0.015(2) 0.0112(17) 0.042(3) -0.0012(15) 0.005(2) -0.0022(18)
N3 N 0.016(2) 0.0142(18) 0.039(3) 0.0001(16) 0.002(2) 0.0005(18)
N4 N 0.021(2) 0.0129(18) 0.042(3) 0.0028(16) -0.002(2) -0.0008(18)
C1 C 0.018(3) 0.014(2) 0.048(4) 0.0028(19) -0.002(3) -0.006(2)
C2 C 0.021(3) 0.026(3) 0.041(4) -0.002(2) 0.004(3) -0.006(2)
C3 C 0.021(3) 0.031(3) 0.051(5) -0.004(2) 0.011(3) -0.015(3)
C4 C 0.020(3) 0.024(3) 0.048(4) -0.005(2) 0.005(3) -0.007(2)
C5 C 0.020(3) 0.018(2) 0.035(4) -0.0033(19) 0.002(3) -0.002(2)
C6 C 0.017(3) 0.017(2) 0.034(4) -0.0017(18) 0.000(3) -0.002(2)
C7 C 0.023(3) 0.029(3) 0.044(4) -0.006(2) 0.003(3) -0.009(3)
C8 C 0.024(3) 0.025(3) 0.045(4) 0.000(2) -0.002(3) -0.005(2)
C9 C 0.014(3) 0.015(2) 0.062(5) 0.0009(19) -0.005(3) -0.001(2)
C10 C 0.014(3) 0.0112(19) 0.039(4) -0.0024(17) -0.002(2) -0.001(2)
C11 C 0.026(3) 0.052(4) 0.035(4) -0.002(3) 0.003(3) -0.017(3)
C12 C 0.031(4) 0.042(3) 0.038(4) -0.005(3) -0.001(3) -0.013(3)
C13 C 0.011(3) 0.016(2) 0.046(4) -0.0008(18) -0.002(3) -0.005(2)
C14 C 0.016(3) 0.016(2) 0.046(4) 0.0001(18) -0.002(3) -0.005(2)
C15 C 0.016(3) 0.017(2) 0.046(4) 0.0008(19) 0.004(3) -0.002(2)
C16 C 0.020(3) 0.024(2) 0.041(4) 0.003(2) 0.002(3) -0.007(2)
C17 C 0.019(3) 0.021(2) 0.053(4) 0.002(2) -0.004(3) -0.012(2)
C18 C 0.016(3) 0.014(2) 0.044(4) 0.0001(18) 0.003(3) -0.001(2)
C19 C 0.015(3) 0.024(2) 0.040(4) 0.002(2) 0.003(3) -0.010(2)
C20 C 0.015(3) 0.026(3) 0.045(4) -0.002(2) 0.006(3) -0.007(2)
C21 C 0.015(3) 0.037(3) 0.049(4) -0.006(2) 0.000(3) -0.009(3)
C22 C 0.025(3) 0.043(3) 0.039(4) 0.000(3) -0.007(3) -0.002(3)
C23 C 0.020(3) 0.030(3) 0.038(4) -0.002(2) 0.007(3) 0.002(2)
C24 C 0.009(3) 0.025(2) 0.045(4) 0.0038(19) 0.001(3) -0.008(2)
C25 C 0.022(3) 0.019(2) 0.054(4) -0.005(2) -0.001(3) -0.003(2)
C26 C 0.035(4) 0.035(3) 0.065(5) 0.001(3) 0.017(4) -0.015(3)
C27 C 0.020(3) 0.018(2) 0.052(4) -0.001(2) 0.000(3) -0.009(2)
C28 C 0.022(3) 0.023(2) 0.051(4) -0.003(2) -0.001(3) -0.002(3)
C29 C 0.032(3) 0.026(3) 0.049(4) -0.012(2) 0.003(3) -0.011(3)
C30 C 0.058(5) 0.062(5) 0.054(5) -0.021(4) -0.011(4) -0.006(4)
C31 C 0.019(3) 0.016(2) 0.046(4) 0.0026(19) -0.006(3) -0.005(2)
C32 C 0.023(3) 0.016(2) 0.046(4) -0.004(2) -0.004(3) -0.004(2)
C33 C 0.021(3) 0.017(2) 0.048(4) -0.005(2) -0.002(3) 0.009(2)
C34 C 0.018(3) 0.017(2) 0.038(4) -0.0021(19) -0.004(3) 0.004(2)
C35 C 0.016(3) 0.014(2) 0.044(4) 0.0020(18) 0.002(3) 0.000(2)
C36 C 0.023(3) 0.010(2) 0.041(4) 0.0030(18) 0.001(3) 0.000(2)
C37 C 0.028(3) 0.017(2) 0.042(4) 0.001(2) 0.005(3) 0.000(2)
C38 C 0.035(4) 0.028(3) 0.045(4) 0.006(2) 0.008(3) -0.011(3)
C39 C 0.035(4) 0.021(2) 0.047(4) -0.004(2) 0.007(3) -0.010(3)
C40 C 0.021(3) 0.017(2) 0.040(4) 0.0018(19) -0.002(3) -0.006(2)
C49 C 0.016(3) 0.019(2) 0.050(4) 0.0005(19) -0.003(3) -0.008(2)
C50 C 0.018(3) 0.025(3) 0.059(4) -0.001(2) -0.002(3) -0.017(3)
C51 C 0.023(3) 0.039(3) 0.056(5) -0.001(2) -0.003(3) -0.023(3)
C52 C 0.029(4) 0.055(4) 0.060(5) -0.004(3) -0.001(4) -0.016(4)
C53 C 0.029(3) 0.020(2) 0.048(4) -0.007(2) 0.007(3) -0.010(2)
C54 C 0.028(3) 0.023(3) 0.059(5) -0.002(2) -0.008(3) -0.005(3)
C55 C 0.029(4) 0.024(3) 0.077(6) -0.006(2) -0.001(4) -0.016(3)
C56 C 0.042(4) 0.044(4) 0.073(6) -0.002(3) -0.017(4) -0.016(4)
Cl1 Cl 0.109(8) 0.053(4) 0.071(6) -0.006(4) -0.029(5) -0.017(4)
Cl2 Cl 0.111(9) 0.110(8) 0.129(10) -0.019(5) 0.058(7) -0.019(6)
Br1a Br 0.0201(4) 0.0459(5) 0.0491(6) -0.0074(3) 0.0109(4) 0.0077(4)
N5a N 0.026(4) 0.025(3) 0.034(5) 0.000(3) 0.003(4) -0.005(3)
N6a N 0.012(3) 0.023(3) 0.031(4) -0.002(2) 0.007(3) -0.003(3)
C41a C 0.020(5) 0.026(4) 0.048(7) 0.003(3) -0.003(5) -0.006(4)
C42a C 0.012(4) 0.015(4) 0.043(6) 0.005(3) 0.005(4) 0.002(3)
C43a C 0.018(4) 0.019(3) 0.022(5) 0.000(3) 0.006(3) -0.001(3)
C44a C 0.019(4) 0.024(4) 0.036(5) 0.000(3) 0.005(4) 0.000(3)
C45a C 0.021(4) 0.028(4) 0.019(4) -0.002(3) 0.011(3) 0.004(3)
C46a C 0.040(5) 0.027(4) 0.037(6) -0.003(3) 0.001(4) -0.009(3)
C47a C 0.036(5) 0.032(4) 0.038(6) -0.001(4) 0.007(4) -0.013(4)
C48a C 0.026(5) 0.023(4) 0.039(6) -0.001(3) -0.003(4) -0.009(3)
Br1b Br 0.0354(5) 0.0583(5) 0.0242(5) 0.0092(4) 0.0148(4) -0.0016(4)
N5b N 0.030(4) 0.025(4) 0.028(4) 0.001(3) 0.003(3) -0.003(3)
N6b N 0.025(4) 0.024(4) 0.015(3) 0.001(3) 0.009(3) 0.000(3)
C41b C 0.043(6) 0.027(5) 0.021(5) 0.006(4) 0.000(4) 0.000(4)
C42b C 0.034(5) 0.018(5) 0.016(4) 0.011(4) 0.007(4) 0.007(3)
C43b C 0.018(4) 0.020(4) 0.021(4) 0.001(3) 0.005(3) -0.001(3)
C44b C 0.029(5) 0.027(5) 0.021(4) 0.005(3) 0.006(3) 0.001(3)
C45b C 0.013(4) 0.032(5) 0.025(4) 0.001(3) 0.010(3) -0.001(3)
C46b C 0.035(5) 0.027(5) 0.041(6) 0.000(4) 0.000(4) -0.011(4)
C47b C 0.036(5) 0.028(5) 0.039(6) -0.006(4) 0.006(4) -0.006(4)
C48b C 0.037(5) 0.023(5) 0.026(5) 0.002(4) -0.001(4) -0.007(4)

loop_
_atom_type_symbol
_atom_type_scat_dispersion_real
_atom_type_scat_dispersion_imag
_atom_type_scat_source
C 0.003 0.002 'International Tables Vol C tables 4.2.6.8 and 6.1.1.1'
H 0.000 0.000 'International Tables Vol C tables 4.2.6.8 and 6.1.1.1'
Br -0.290 2.460 'International Tables Vol C tables 4.2.6.8 and 6.1.1.1'
Cu 0.320 1.265 'International Tables Vol C tables 4.2.6.8 and 6.1.1.1'
N 0.006 0.003 'International Tables Vol C tables 4.2.6.8 and 6.1.1.1'
P 0.102 0.094 'International Tables Vol C tables 4.2.6.8 and 6.1.1.1'
F 0.017 0.010 'International Tables Vol C tables 4.2.6.8 and 6.1.1.1'
Cl 0.148 0.159 'International Tables Vol C tables 4.2.6.8 and 6.1.1.1'

loop_
_geom_angle_atom_site_label_1
_geom_angle_atom_site_label_2
_geom_angle_atom_site_label_3
_geom_angle_site_symmetry_3
_geom_angle
_geom_angle_publ_flag
N1 Cu1 N3 . 123.33(18) yes
N1 Cu1 N4 . 147.2(2) yes
N3 Cu1 N4 . 81.46(19) yes
F1 P1 F2 . 179.4(3) yes
F1 P1 F3 . 91.0(2) yes
F1 P1 F4 . 88.8(2) yes
F1 P1 F5 . 87.7(3) yes
F1 P1 F6 . 92.2(3) yes
F2 P1 F3 . 88.9(2) yes
F2 P1 F4 . 91.3(2) yes
F2 P1 F5 . 91.7(3) yes
F2 P1 F6 . 88.3(3) yes
F3 P1 F4 . 179.6(3) yes
F3 P1 F5 . 86.9(3) yes
F3 P1 F6 . 90.3(3) yes
F4 P1 F5 . 92.7(3) yes
F4 P1 F6 . 90.0(3) yes
F5 P1 F6 . 177.2(4) yes
Cu1 N1 C1 . 130.4(4) yes
Cu1 N1 C5 . 112.1(3) yes
C1 N1 C5 . 117.3(5) yes
C6 N2 C10 . 118.9(5) yes
Cu1 N3 C31 . 130.4(4) yes
Cu1 N3 C35 . 110.3(3) yes
C31 N3 C35 . 118.7(4) yes
Cu1 N4 C36 . 113.2(4) yes
Cu1 N4 C40 . 128.6(4) yes
C36 N4 C40 . 117.6(5) yes
N1 C1 C2 . 122.2(6) yes
N1 C1 C19 . 118.6(5) yes
C2 C1 C19 . 119.2(5) yes
C1 C2 C3 . 120.0(6) yes
C1 C2 H1c2 . 120.0206 yes
C3 C2 H1c2 . 120.0206 yes
C2 C3 C4 . 119.7(6) yes
C2 C3 H1c3 . 120.1459 yes
C4 C3 H1c3 . 120.1452 yes
C3 C4 C5 . 117.5(6) yes
C3 C4 C11 . 122.6(6) yes
C5 C4 C11 . 119.9(5) yes
N1 C5 C4 . 123.2(5) yes
N1 C5 C6 . 117.2(5) yes
C4 C5 C6 . 119.5(6) yes
N2 C6 C5 . 117.9(6) yes
N2 C6 C7 . 122.7(5) yes
C5 C6 C7 . 119.4(5) yes
C6 C7 C8 . 117.6(6) yes
C6 C7 C12 . 119.6(5) yes
C8 C7 C12 . 122.7(6) yes
C7 C8 C9 . 118.7(6) yes
C7 C8 H1c8 . 120.6725 yes
C9 C8 H1c8 . 120.6732 yes
C8 C9 C10 . 120.8(5) yes
C8 C9 H1c9 . 119.5861 yes
C10 C9 H1c9 . 119.5845 yes
N2 C10 C9 . 121.2(5) yes
N2 C10 C13 . 117.6(5) yes
C9 C10 C13 . 121.2(5) yes
C4 C11 C12 . 121.3(6) yes
C4 C11 H1c11 . 119.3357 yes
C12 C11 H1c11 . 119.3341 yes
C7 C12 C11 . 120.2(7) yes
C7 C12 H1c12 . 119.9022 yes
C11 C12 H1c12 . 119.903 yes
C10 C13 C14 . 120.5(5) yes
C10 C13 C18 . 120.0(4) yes
C14 C13 C18 . 119.4(5) yes
C13 C14 C15 . 118.9(6) yes
C13 C14 C25 . 122.3(5) yes
C15 C14 C25 . 118.8(5) yes
C14 C15 C16 . 121.9(5) yes
C14 C15 H1c15 . 119.0508 yes
C16 C15 H1c15 . 119.0494 yes
C15 C16 C17 . 118.1(6) yes
C15 C16 C26 . 121.1(5) yes
C17 C16 C26 . 120.8(6) yes
C16 C17 C18 . 122.3(6) yes
C16 C17 H1c17 . 118.8456 yes
C18 C17 H1c17 . 118.8453 yes
C13 C18 C17 . 119.4(5) yes
C13 C18 C27 . 121.0(5) yes
C17 C18 C27 . 119.6(5) yes
C1 C19 C20 . 118.4(5) yes
C1 C19 C24 . 122.1(5) yes
C20 C19 C24 . 119.3(6) yes
C19 C20 C21 . 119.4(5) yes
C19 C20 C29 . 121.3(6) yes
C21 C20 C29 . 119.3(6) yes
C20 C21 C22 . 122.3(6) yes
C20 C21 H1c21 . 118.8695 yes
C22 C21 H1c21 . 118.868 yes
C21 C22 C23 . 116.7(6) yes
C21 C22 C30 . 121.4(6) yes
C23 C22 C30 . 121.9(5) yes
C22 C23 C24 . 123.2(5) yes
C22 C23 H1c23 . 118.4217 yes
C24 C23 H1c23 . 118.4227 yes
C19 C24 C23 . 119.1(5) yes
C19 C24 C28 . 120.9(6) yes
C23 C24 C28 . 120.0(5) yes
C14 C25 H1c25 . 109.4714 yes
C14 C25 H2c25 . 109.4707 yes
C14 C25 H3c25 . 109.4705 yes
H1c25 C25 H2c25 . 109.4723 yes
H1c25 C25 H3c25 . 109.4717 yes
H2c25 C25 H3c25 . 109.4707 yes
C16 C26 H1c26 . 109.4707 yes
C16 C26 H2c26 . 109.4714 yes
C16 C26 H3c26 . 109.4712 yes
H1c26 C26 H2c26 . 109.4709 yes
H1c26 C26 H3c26 . 109.4712 yes
H2c26 C26 H3c26 . 109.472 yes
C18 C27 H1c27 . 109.4716 yes
C18 C27 H2c27 . 109.471 yes
C18 C27 H3c27 . 109.4709 yes
H1c27 C27 H2c27 . 109.4714 yes
H1c27 C27 H3c27 . 109.4722 yes
H2c27 C27 H3c27 . 109.4702 yes
C24 C28 H1c28 . 109.4707 yes
C24 C28 H2c28 . 109.4718 yes
C24 C28 H3c28 . 109.4714 yes
H1c28 C28 H2c28 . 109.4712 yes
H1c28 C28 H3c28 . 109.4705 yes
H2c28 C28 H3c28 . 109.4717 yes
C20 C29 H1c29 . 109.4703 yes
C20 C29 H2c29 . 109.4714 yes
C20 C29 H3c29 . 109.4709 yes
H1c29 C29 H2c29 . 109.4723 yes
H1c29 C29 H3c29 . 109.471 yes
H2c29 C29 H3c29 . 109.4715 yes
C22 C30 H1c30 . 109.4703 yes
C22 C30 H2c30 . 109.471 yes
C22 C30 H3c30 . 109.471 yes
H1c30 C30 H2c30 . 109.4716 yes
H1c30 C30 H3c30 . 109.4717 yes
H2c30 C30 H3c30 . 109.4717 yes
N3 C31 C32 . 120.1(6) yes
N3 C31 C49 . 119.0(4) yes
C32 C31 C49 . 120.9(5) yes
C31 C32 C33 . 121.0(6) yes
C31 C32 H1c32 . 119.5151 yes
C33 C32 H1c32 . 119.515 yes
C32 C33 C34 . 119.1(5) yes
C32 C33 H1c33 . 120.4252 yes
C34 C33 H1c33 . 120.4255 yes
C33 C34 C35 . 117.1(5) yes
C33 C34 C42a . 123.1(6) yes
C33 C34 C41b . 118.7(8) yes
C35 C34 C42a . 119.8(6) yes
C35 C34 C41b . 124.2(9) yes
C42a C34 C41b . 5.1(7) yes
N3 C35 C34 . 123.9(5) yes
N3 C35 C36 . 116.6(4) yes
C34 C35 C36 . 119.5(5) yes
N4 C36 C35 . 116.5(5) yes
N4 C36 C37 . 123.9(5) yes
C35 C36 C37 . 119.5(5) yes
C36 C37 C38 . 117.1(5) yes
C36 C37 C41a . 123.5(8) yes
C36 C37 C42b . 116.2(7) yes
C38 C37 C41a . 119.4(8) yes
C38 C37 C42b . 126.6(7) yes
C41a C37 C42b . 7.9(8) yes
C37 C38 C39 . 119.1(6) yes
C37 C38 H1c38 . 120.4431 yes
C39 C38 H1c38 . 120.4432 yes
C38 C39 C40 . 121.2(6) yes
C38 C39 H1c39 . 119.4035 yes
C40 C39 H1c39 . 119.4031 yes
N4 C40 C39 . 121.0(5) yes
N4 C40 C53 . 118.4(5) yes
C39 C40 C53 . 120.5(6) yes
C31 C49 C50 . 113.6(5) yes
C31 C49 H1c49 . 109.4712 yes
C31 C49 H2c49 . 109.4717 yes
C50 C49 H1c49 . 109.4711 yes
C50 C49 H2c49 . 109.4714 yes
H1c49 C49 H2c49 . 104.9839 yes
C49 C50 C51 . 111.8(5) yes
C49 C50 H1c50 . 109.4716 yes
C49 C50 H2c50 . 109.4708 yes
C51 C50 H1c50 . 109.4712 yes
C51 C50 H2c50 . 109.4713 yes
H1c50 C50 H2c50 . 107.0285 yes
C50 C51 C52 . 115.3(5) yes
C50 C51 H1c51 . 109.4708 yes
C50 C51 H2c51 . 109.4713 yes
C52 C51 H1c51 . 109.4708 yes
C52 C51 H2c51 . 109.4719 yes
H1c51 C51 H2c51 . 102.9381 yes
C51 C52 H1c52 . 109.4718 yes
C51 C52 H2c52 . 109.4709 yes
C51 C52 H3c52 . 109.4712 yes
H1c52 C52 H2c52 . 109.4714 yes
H1c52 C52 H3c52 . 109.4709 yes
H2c52 C52 H3c52 . 109.4711 yes
C40 C53 C54 . 110.7(5) yes
C40 C53 H1c53 . 109.472 yes
C40 C53 H2c53 . 109.4708 yes
C54 C53 H1c53 . 109.4713 yes
C54 C53 H2c53 . 109.4703 yes
H1c53 C53 H2c53 . 108.2437 yes
C53 C54 C55 . 112.2(5) yes
C53 C54 H1c54 . 109.4705 yes
C53 C54 H2c54 . 109.4713 yes
C55 C54 H1c54 . 109.4717 yes
C55 C54 H2c54 . 109.4714 yes
H1c54 C54 H2c54 . 106.572 yes
C54 C55 C56 . 111.3(6) yes
C54 C55 H1c55 . 109.4708 yes
C54 C55 H2c55 . 109.4711 yes
C56 C55 H1c55 . 109.4713 yes
C56 C55 H2c55 . 109.4717 yes
H1c55 C55 H2c55 . 107.6015 yes
C55 C56 H1c56 . 109.4704 yes
C55 C56 H2c56 . 109.4712 yes
C55 C56 H3c56 . 109.4708 yes
H1c56 C56 H2c56 . 109.4718 yes
H1c56 C56 H3c56 . 109.4717 yes
H2c56 C56 H3c56 . 109.4714 yes
Cl1 C57 H1c57 . 109.4718 yes
Cl1 C57 H2c57 . 109.4713 yes
Cl1 C57 H3c57 . 109.4719 yes
H1c57 C57 H2c57 . 109.4703 yes
H1c57 C57 H3c57 . 109.4713 yes
H2c57 C57 H3c57 . 109.4707 yes
Cl2 C58 H1c58 . 109.4715 yes
Cl2 C58 H2c58 . 109.4712 yes
Cl2 C58 H3c58 . 109.4718 yes
H1c58 C58 H2c58 . 109.4703 yes
H1c58 C58 H3c58 . 109.471 yes
H2c58 C58 H3c58 . 109.4716 yes
C58 Cl2 H3c57 2_666 168.6023 yes
C57 H3c57 Cl2 2_666 173.9959 yes
C41a N5a C48a . 115.8(10) yes
C42a N6a C43a . 117.5(9) yes
C37 C41a N5a . 119.2(11) yes
C37 C41a C42a . 118.4(11) yes
N5a C41a C42a . 122.4(10) yes
C34 C42a N6a . 119.1(10) yes
C34 C42a C41a . 119.1(8) yes
N6a C42a C41a . 121.8(11) yes
N6a C43a C44a . 118.8(8) yes
N6a C43a C48a . 120.4(7) yes
C44a C43a C48a . 120.7(9) yes
C43a C44a C45a . 119.0(9) yes
C43a C44a H1c44a . 120.4853 yes
C45a C44a H1c44a . 120.485 yes
Br1a C45a C44a . 121.0(7) yes
Br1a C45a C46a . 117.7(6) yes
C44a C45a C46a . 121.2(8) yes
C45a C46a C47a . 119.1(9) yes
C45a C46a H1c46a . 120.4262 yes
C47a C46a H1c46a . 120.4255 yes
C46a C47a C48a . 122.3(10) yes
C46a C47a H1c47a . 118.8712 yes
C48a C47a H1c47a . 118.8708 yes
N5a C48a C43a . 122.1(9) yes
N5a C48a C47a . 120.4(9) yes
C43a C48a C47a . 117.5(8) yes
C46a Br1b H1c46a . 27.6695 yes
N6a N5b C42a . 72.9(18) yes
N5a N6b C41a . 94.3(18) yes
N5a N6b C48a . 98.0(16) yes
C41a N6b C48a . 138.0(11) yes
C34 C41b N6a . 133.4(14) yes
C34 C41b C42a . 148(4) yes
N6a C41b C42a . 74(4) yes
C37 C42b N5a . 105.4(9) yes
C37 C42b C41a . 60(4) yes
C37 C42b C42a . 125.8(10) yes
N5a C42b C41a . 49(4) yes
N5a C42b C42a . 127.5(10) yes
C41a C42b C42a . 152(4) yes
C43a C43b C48a . 139.6(18) yes
C46a C44b C47a . 88.0(14) yes
C46a C44b C48a . 147.2(10) yes
C47a C44b C48a . 86.5(14) yes
C43b C44b C45b . 119.0(10) yes
C43b C44b H1c44b . 120.4853 yes
C45b C44b H1c44b . 120.4849 yes
Br1b C45b C44b . 121.0(9) yes
Br1b C45b C46b . 117.7(7) yes
C44b C45b C46b . 121.2(9) yes
C45b C46b C47b . 119.1(9) yes
C45b C46b H1c46b . 120.4262 yes
C47b C46b H1c46b . 120.4255 yes
C46b C47b C48b . 122.3(12) yes
C46b C47b H1c47b . 118.8712 yes
C48b C47b H1c47b . 118.8708 yes
N5b C48b C43b . 122.1(9) yes
N5b C48b C47b . 120.4(11) yes
C43b C48b C47b . 117.5(10) yes

loop_
_geom_bond_atom_site_label_1
_geom_bond_atom_site_label_2
_geom_bond_site_symmetry_2
_geom_bond_distance
_geom_bond_publ_flag
Cu1 N1 . 2.007(5) yes
Cu1 N3 . 2.116(4) yes
Cu1 N4 . 2.006(5) yes
P1 F1 . 1.591(4) yes
P1 F2 . 1.587(4) yes
P1 F3 . 1.599(4) yes
P1 F4 . 1.573(5) yes
P1 F5 . 1.565(5) yes
P1 F6 . 1.600(5) yes
N1 C1 . 1.344(7) yes
N1 C5 . 1.380(8) yes
N2 C6 . 1.347(8) yes
N2 C10 . 1.338(7) yes
N3 C31 . 1.356(8) yes
N3 C35 . 1.344(8) yes
N4 C36 . 1.359(7) yes
N4 C40 . 1.353(8) yes
C1 C2 . 1.406(9) yes
C1 C19 . 1.484(9) yes
C2 C3 . 1.371(10) yes
C2 H1c2 . 0.96 yes
C3 C4 . 1.398(8) yes
C3 H1c3 . 0.96 yes
C4 C5 . 1.404(9) yes
C4 C11 . 1.419(10) yes
C5 C6 . 1.446(8) yes
C6 C7 . 1.414(10) yes
C7 C8 . 1.399(8) yes
C7 C12 . 1.434(9) yes
C8 C9 . 1.370(9) yes
C8 H1c8 . 0.96 yes
C9 C10 . 1.397(9) yes
C9 H1c9 . 0.96 yes
C10 C13 . 1.494(8) yes
C11 C12 . 1.373(9) yes
C11 H1c11 . 0.96 yes
C12 H1c12 . 0.96 yes
C13 C14 . 1.411(7) yes
C13 C18 . 1.411(9) yes
C14 C15 . 1.399(9) yes
C14 C25 . 1.518(9) yes
C15 C16 . 1.385(9) yes
C15 H1c15 . 0.96 yes
C16 C17 . 1.393(7) yes
C16 C26 . 1.499(10) yes
C17 C18 . 1.375(9) yes
C17 H1c17 . 0.96 yes
C18 C27 . 1.523(7) yes
C19 C20 . 1.409(9) yes
C19 C24 . 1.406(7) yes
C20 C21 . 1.371(10) yes
C20 C29 . 1.525(7) yes
C21 C22 . 1.399(8) yes
C21 H1c21 . 0.96 yes
C22 C23 . 1.395(10) yes
C22 C30 . 1.511(11) yes
C23 C24 . 1.363(10) yes
C23 H1c23 . 0.96 yes
C24 C28 . 1.515(9) yes
C25 H1c25 . 0.96 yes
C25 H2c25 . 0.96 yes
C25 H3c25 . 0.96 yes
C26 H1c26 . 0.96 yes
C26 H2c26 . 0.96 yes
C26 H3c26 . 0.96 yes
C27 H1c27 . 0.96 yes
C27 H2c27 . 0.96 yes
C27 H3c27 . 0.96 yes
C28 H1c28 . 0.96 yes
C28 H2c28 . 0.96 yes
C28 H3c28 . 0.96 yes
C29 H1c29 . 0.96 yes
C29 H2c29 . 0.96 yes
C29 H3c29 . 0.96 yes
C30 H1c30 . 0.96 yes
C30 H2c30 . 0.96 yes
C30 H3c30 . 0.96 yes
C31 C32 . 1.407(7) yes
C31 C49 . 1.479(9) yes
C32 C33 . 1.356(9) yes
C32 H1c32 . 0.96 yes
C33 C34 . 1.415(9) yes
C33 H1c33 . 0.96 yes
C34 C35 . 1.387(7) yes
C34 C42a . 1.515(13) yes
C34 C41b . 1.295(15) yes
C35 C36 . 1.482(8) yes
C36 C37 . 1.391(9) yes
C37 C38 . 1.415(9) yes
C37 C41a . 1.418(13) yes
C37 C42b . 1.517(13) yes
C38 C39 . 1.347(8) yes
C38 H1c38 . 0.96 yes
C39 C40 . 1.403(9) yes
C39 H1c39 . 0.96 yes
C40 C53 . 1.497(7) yes
C49 C50 . 1.503(9) yes
C49 H1c49 . 0.96 yes
C49 H2c49 . 0.96 yes
C50 C51 . 1.537(10) yes
C50 H1c50 . 0.96 yes
C50 H2c50 . 0.96 yes
C51 C52 . 1.487(11) yes
C51 H1c51 . 0.96 yes
C51 H2c51 . 0.96 yes
C52 H1c52 . 0.96 yes
C52 H2c52 . 0.96 yes
C52 H3c52 . 0.96 yes
C53 C54 . 1.557(10) yes
C53 H1c53 . 0.96 yes
C53 H2c53 . 0.96 yes
C54 C55 . 1.532(8) yes
C54 H1c54 . 0.96 yes
C54 H2c54 . 0.96 yes
C55 C56 . 1.509(12) yes
C55 H1c55 . 0.96 yes
C55 H2c55 . 0.96 yes
C56 H1c56 . 0.96 yes
C56 H2c56 . 0.96 yes
C56 H3c56 . 0.96 yes
C57 Cl1 . 1.68(2) yes
C57 H1c57 . 0.96 yes
C57 H2c57 . 0.96 yes
C57 H3c57 . 0.96 yes
C58 Cl2 . 1.65(4) yes
C58 H1c58 . 0.96 yes
C58 H2c58 . 0.96 yes
C58 H3c58 . 0.96 yes
Cl2 H3c57 2_666 0.9336 yes
Br1a C45a . 1.891(8) yes
N5a C41a . 1.350(16) yes
N5a C48a . 1.353(12) yes
N6a C42a . 1.313(12) yes
N6a C43a . 1.374(13) yes
C41a C42a . 1.439(19) yes
C43a C44a . 1.398(11) yes
C43a C48a . 1.438(14) yes
C44a C45a . 1.348(13) yes
C44a H1c44a . 0.96 yes
C45a C46a . 1.458(13) yes
C46a C47a . 1.327(13) yes
C46a H1c46a . 0.96 yes
C47a C48a . 1.406(14) yes
C47a H1c47a . 0.96 yes
Br1b C45b . 1.891(10) yes
N5b C41b . 1.350(17) yes
N5b C48b . 1.353(15) yes
N6b C42b . 1.313(15) yes
N6b C43b . 1.374(13) yes
C41b C42b . 1.44(2) yes
C43b C44b . 1.398(14) yes
C43b C48b . 1.438(17) yes
C44b C45b . 1.348(13) yes
C44b H1c44b . 0.96 yes
C45b C46b . 1.458(16) yes
C46b C47b . 1.327(15) yes
C46b H1c46b . 0.96 yes
C47b C48b . 1.406(14) yes
C47b H1c47b . 0.96 yes

loop_
_geom_hbond_atom_site_label_D
_geom_hbond_atom_site_label_H
_geom_hbond_atom_site_label_A
_geom_hbond_site_symmetry_D
_geom_hbond_site_symmetry_A
_geom_hbond_distance_DH
_geom_hbond_distance_HA
_geom_hbond_distance_DA
_geom_hbond_angle_DHA
_geom_hbond_publ_flag
C3 H1c3 F3 . 2_665 0.96 2.45 3.177(7) 132.82 yes
C33 H1c33 N5b . . 0.96 2.28 2.594(12) 98.19 yes
C38 H1c38 N5a . . 0.96 2.46 2.773(10) 99.03 yes
C57 H3c57 Cl2 . 2_666 0.96 0.93 1.89(3) 174.00 yes
Cl2 H3c57 C57 2_666 . 0.93 0.96 1.89(3) 174.00 yes
Cl2 H3c57 Cl1 2_666 . 0.93 2.19 2.949(13) 137.39 yes
